data_2239100
loop_
_publ_author_name
'Bulatov, Evgeny'
'Afanasenko, Anastasiya'
'Chulkova, Tatiana'
'Haukka, Matti'

_publ_section_title
;
 Bis(hydroxyammonium) hexachloridoplatinate(IV)--18-crown-6 (1/2)
;
_journal_coeditor_code PK2505
_journal_issue 1
_journal_name_full 'Acta Crystallographica Section E'
_journal_page_first m7
_journal_page_last m8
_journal_paper_doi 10.1107/S1600536813032649
_journal_volume 70
_journal_year 2014
_chemical_formula_iupac '(N H4 O)2 [Pt Cl6] (C12 H24 O6)2'
_chemical_formula_moiety '2(H4 N O +), Cl6 Pt 2-,  2(C12 H24 O6)'
_chemical_formula_sum 'C24 H56 Cl6 N2 O14 Pt'
_chemical_formula_weight 1004.50
_chemical_name_systematic
;
Bis(hydroxyammonium) hexachloridoplatinate(IV)--18-crown-6 (1/2)
;
_space_group_IT_number 43
_symmetry_cell_setting orthorhombic
_symmetry_space_group_name_Hall 'F 2 -2d'
_symmetry_space_group_name_H-M 'F d d 2'
_atom_sites_solution_hydrogens geom
_atom_sites_solution_primary direct
_atom_sites_solution_secondary difmap
_audit_creation_method SHELXL-97
_cell_angle_alpha 90.00
_cell_angle_beta 90.00
_cell_angle_gamma 90.00
_cell_formula_units_Z 8
_cell_length_a 29.6079(10)
_cell_length_b 30.5302(10)
_cell_length_c 8.5175(3)
_cell_measurement_reflns_used 9098
_cell_measurement_temperature 100(2)
_cell_measurement_theta_max 30.00
_cell_measurement_theta_min 2.58
_cell_volume 7699.3(5)
_computing_cell_refinement 'SAINT (Bruker, 2009)'
_computing_data_collection 'APEX2 (Bruker, 2009)'
_computing_data_reduction 'SAINT (Bruker, 2009)'
_computing_molecular_graphics 'DIAMOND (Brandenburg, 1999)'
_computing_publication_material 'SHELXL97 (Sheldrick, 2008<i>b</i>)'
_computing_structure_refinement 'SHELXL97 (Sheldrick, 2008<i>b</i>)'
_computing_structure_solution 'SIR97 (Altomare <i>et al.</i>, 1999)'
_diffrn_ambient_temperature 100(2)
_diffrn_detector_area_resol_mean 16
_diffrn_measured_fraction_theta_full 1.000
_diffrn_measured_fraction_theta_max 1.000
_diffrn_measurement_device '62mm x 62mm CCD camera on \k-goniostat'
_diffrn_measurement_device_type 'Bruker Kappa APEXII DUO CCD'
_diffrn_measurement_method '\f scans and \w scans with \k offset'
_diffrn_radiation_monochromator 'curved graphite crystal'
_diffrn_radiation_source 'fine-focus sealed tube'
_diffrn_radiation_type MoK\a
_diffrn_radiation_wavelength 0.71073
_diffrn_reflns_av_R_equivalents 0.0670
_diffrn_reflns_av_sigmaI/netI 0.0534
_diffrn_reflns_limit_h_max 39
_diffrn_reflns_limit_h_min -39
_diffrn_reflns_limit_k_max 40
_diffrn_reflns_limit_k_min -40
_diffrn_reflns_limit_l_max 11
_diffrn_reflns_limit_l_min -10
_diffrn_reflns_number 29930
_diffrn_reflns_theta_full 28.28
_diffrn_reflns_theta_max 28.28
_diffrn_reflns_theta_min 1.92
_diffrn_standards_number 0
_exptl_absorpt_coefficient_mu 4.122
_exptl_absorpt_correction_T_max 0.6644
_exptl_absorpt_correction_T_min 0.2407
_exptl_absorpt_correction_type multi-scan
_exptl_absorpt_process_details '(SADABS; Sheldrick, 2008<i>a</i>)'
_exptl_crystal_colour yellow
_exptl_crystal_density_diffrn 1.733
_exptl_crystal_density_method 'not measured'
_exptl_crystal_description needle
_exptl_crystal_F_000 4048
_exptl_crystal_size_max 0.48
_exptl_crystal_size_mid 0.12
_exptl_crystal_size_min 0.11
_refine_diff_density_max 1.492
_refine_diff_density_min -1.229
_refine_ls_abs_structure_details 'Flack (1983), 2066 Friedel pairs'
_refine_ls_abs_structure_Flack 0.035(6)
_refine_ls_extinction_method none
_refine_ls_goodness_of_fit_ref 1.125
_refine_ls_hydrogen_treatment constr
_refine_ls_matrix_type full
_refine_ls_number_parameters 215
_refine_ls_number_reflns 4628
_refine_ls_number_restraints 1
_refine_ls_restrained_S_all 1.125
_refine_ls_R_factor_all 0.0464
_refine_ls_R_factor_gt 0.0327
_refine_ls_shift/su_max 0.001
_refine_ls_shift/su_mean 0.000
_refine_ls_structure_factor_coef Fsqd
_refine_ls_weighting_details 'calc w=1/[\s^2^(Fo^2^)+25.8438P] where P=(Fo^2^+2Fc^2^)/3'
_refine_ls_weighting_scheme calc
_refine_ls_wR_factor_gt 0.0504
_refine_ls_wR_factor_ref 0.0539
_reflns_number_gt 4037
_reflns_number_total 4628
_reflns_threshold_expression I>2\s(I)
_cod_data_source_file pk2505sup1.cif
_cod_data_source_block I
_cod_database_code 2239100
_cod_database_fobs_code 2239100

loop_
_symmetry_equiv_pos_as_xyz
'x, y, z'
'-x, -y, z'
'-x+1/4, y+1/4, z+1/4'
'x+1/4, -y+1/4, z+1/4'
'x, y+1/2, z+1/2'
'-x, -y+1/2, z+1/2'
'-x+1/4, y+3/4, z+3/4'
'x+1/4, -y+3/4, z+3/4'
'x+1/2, y, z+1/2'
'-x+1/2, -y, z+1/2'
'-x+3/4, y+1/4, z+3/4'
'x+3/4, -y+1/4, z+3/4'
'x+1/2, y+1/2, z'
'-x+1/2, -y+1/2, z'
'-x+3/4, y+3/4, z+1/4'
'x+3/4, -y+3/4, z+1/4'

loop_
_atom_site_type_symbol
_atom_site_label
_atom_site_fract_x
_atom_site_fract_y
_atom_site_fract_z
_atom_site_U_iso_or_equiv
_atom_site_adp_type
_atom_site_calc_flag
_atom_site_refinement_flags
_atom_site_occupancy
_atom_site_symmetry_multiplicity
Pt Pt1 0.2500 0.2500 0.34985(5) 0.01233(5) Uani d S 1 2
Cl Cl1 0.2500 0.2500 0.0765(3) 0.0260(7) Uani d S 1 2
Cl Cl2 0.2500 0.2500 0.6231(3) 0.0178(6) Uani d S 1 2
Cl Cl3 0.22293(3) 0.32131(3) 0.35338(17) 0.0194(2) Uani d . 1 1
Cl Cl4 0.17574(3) 0.22593(3) 0.34620(17) 0.0196(2) Uani d . 1 1
O O1 0.11462(11) 0.22413(11) -0.1142(4) 0.0191(7) Uani d . 1 1
O O2 0.09346(12) 0.30857(12) -0.2258(4) 0.0204(9) Uani d . 1 1
O O3 0.05499(11) 0.36586(11) -0.0014(4) 0.0176(7) Uani d . 1 1
O O4 0.01529(11) 0.33464(11) 0.2718(4) 0.0152(7) Uani d . 1 1
O O5 0.04401(9) 0.24907(13) 0.3768(5) 0.0154(10) Uani d . 1 1
O O6 0.06925(10) 0.18918(10) 0.1471(3) 0.0159(7) Uani d . 1 1
O O7 0.13001(12) 0.30883(12) 0.1706(4) 0.0322(9) Uani d . 1 1
H H7O 0.1485 0.2909 0.2091 0.048 Uiso calc R 1 1
C C1 0.1225(2) 0.23742(17) -0.2727(6) 0.0288(13) Uani d . 1 1
H H1A 0.0953 0.2314 -0.3372 0.035 Uiso calc R 1 1
H H1B 0.1481 0.2207 -0.3172 0.035 Uiso calc R 1 1
C C2 0.13288(19) 0.28539(18) -0.2750(7) 0.0298(13) Uani d . 1 1
H H2A 0.1583 0.2918 -0.2032 0.036 Uiso calc R 1 1
H H2B 0.1416 0.2946 -0.3823 0.036 Uiso calc R 1 1
C C3 0.10008(17) 0.35477(16) -0.2288(6) 0.0222(11) Uani d . 1 1
H H3A 0.1054 0.3646 -0.3380 0.027 Uiso calc R 1 1
H H3B 0.1269 0.3625 -0.1652 0.027 Uiso calc R 1 1
C C4 0.05936(15) 0.37703(15) -0.1643(6) 0.0194(10) Uani d . 1 1
H H4A 0.0624 0.4092 -0.1760 0.023 Uiso calc R 1 1
H H4B 0.0321 0.3675 -0.2225 0.023 Uiso calc R 1 1
C C5 0.02007(16) 0.39000(15) 0.0749(5) 0.0196(11) Uani d . 1 1
H H5A -0.0098 0.3813 0.0328 0.024 Uiso calc R 1 1
H H5B 0.0242 0.4218 0.0564 0.024 Uiso calc R 1 1
C C6 0.02242(17) 0.38033(15) 0.2473(6) 0.0193(10) Uani d . 1 1
H H6A 0.0524 0.3889 0.2888 0.023 Uiso calc R 1 1
H H6B -0.0009 0.3974 0.3037 0.023 Uiso calc R 1 1
C C7 0.02376(18) 0.32346(16) 0.4320(6) 0.0200(11) Uani d . 1 1
H H7A 0.0053 0.3422 0.5019 0.024 Uiso calc R 1 1
H H7B 0.0560 0.3284 0.4572 0.024 Uiso calc R 1 1
C C8 0.01196(16) 0.27634(16) 0.4571(6) 0.0204(11) Uani d . 1 1
H H8A 0.0123 0.2696 0.5708 0.025 Uiso calc R 1 1
H H8B -0.0188 0.2705 0.4167 0.025 Uiso calc R 1 1
C C9 0.03121(15) 0.20407(14) 0.3860(5) 0.0166(10) Uani d . 1 1
H H9A 0.0018 0.1996 0.3330 0.020 Uiso calc R 1 1
H H9B 0.0280 0.1952 0.4973 0.020 Uiso calc R 1 1
C C10 0.06677(15) 0.17702(15) 0.3083(5) 0.0159(10) Uani d . 1 1
H H10A 0.0963 0.1820 0.3598 0.019 Uiso calc R 1 1
H H10B 0.0592 0.1455 0.3175 0.019 Uiso calc R 1 1
C C11 0.10475(15) 0.16589(16) 0.0690(5) 0.0191(11) Uani d . 1 1
H H11A 0.1000 0.1339 0.0802 0.023 Uiso calc R 1 1
H H11B 0.1342 0.1734 0.1168 0.023 Uiso calc R 1 1
C C12 0.10464(18) 0.17826(17) -0.1014(6) 0.0194(12) Uani d . 1 1
H H12A 0.1276 0.1610 -0.1587 0.023 Uiso calc R 1 1
H H12B 0.0747 0.1720 -0.1480 0.023 Uiso calc R 1 1
N N1 0.09142(12) 0.28600(12) 0.1164(5) 0.0180(8) Uani d . 1 1
H H1C 0.0998 0.2660 0.0429 0.027 Uiso calc R 1 1
H H1D 0.0716 0.3053 0.0732 0.027 Uiso calc R 1 1
H H1E 0.0780 0.2720 0.1985 0.027 Uiso calc R 1 1

loop_
_atom_site_aniso_label
_atom_site_aniso_U_11
_atom_site_aniso_U_22
_atom_site_aniso_U_33
_atom_site_aniso_U_12
_atom_site_aniso_U_13
_atom_site_aniso_U_23
Pt1 0.01615(9) 0.00846(9) 0.01239(9) -0.00288(16) 0.000 0.000
Cl1 0.0447(18) 0.0187(15) 0.0145(16) -0.0078(8) 0.000 0.000
Cl2 0.0220(14) 0.0191(14) 0.0123(14) -0.0011(7) 0.000 0.000
Cl3 0.0241(5) 0.0112(5) 0.0229(5) -0.0006(4) -0.0023(6) 0.0014(6)
Cl4 0.0179(5) 0.0172(5) 0.0237(5) -0.0064(4) -0.0031(6) 0.0034(6)
O1 0.0255(18) 0.0156(17) 0.016(2) 0.0005(14) 0.0061(14) -0.0010(14)
O2 0.027(2) 0.016(2) 0.0184(18) -0.0011(16) 0.0046(15) -0.0011(15)
O3 0.0233(18) 0.0147(18) 0.0146(16) 0.0019(14) 0.0004(14) 0.0031(14)
O4 0.0220(18) 0.0102(17) 0.0136(16) 0.0005(13) -0.0005(13) -0.0006(13)
O5 0.0187(13) 0.0102(13) 0.017(3) 0.0021(17) 0.0054(14) -0.0013(16)
O6 0.0195(17) 0.0151(17) 0.0130(17) 0.0023(13) 0.0018(12) -0.0003(12)
O7 0.026(2) 0.022(2) 0.049(2) -0.0009(16) -0.0164(17) 0.0057(18)
C1 0.039(3) 0.027(3) 0.020(3) 0.004(2) 0.013(2) 0.000(2)
C2 0.033(3) 0.030(3) 0.026(3) 0.005(3) 0.012(3) 0.004(3)
C3 0.032(3) 0.017(3) 0.017(2) -0.008(2) 0.000(2) 0.003(2)
C4 0.029(2) 0.014(2) 0.015(2) -0.0047(18) -0.005(2) 0.004(2)
C5 0.024(2) 0.010(2) 0.024(3) 0.0044(18) -0.001(2) 0.003(2)
C6 0.026(3) 0.011(2) 0.021(3) 0.000(2) 0.003(2) 0.000(2)
C7 0.027(3) 0.017(3) 0.016(3) 0.000(2) 0.003(2) -0.002(2)
C8 0.025(3) 0.018(3) 0.018(2) 0.0057(19) 0.007(2) 0.002(2)
C9 0.020(2) 0.011(2) 0.018(3) -0.0035(18) 0.0008(18) 0.0010(18)
C10 0.019(2) 0.010(2) 0.018(3) -0.0010(18) -0.0015(18) 0.0013(18)
C11 0.021(2) 0.016(2) 0.021(3) 0.0044(18) 0.001(2) -0.0034(19)
C12 0.023(3) 0.015(3) 0.019(3) 0.000(2) 0.001(2) -0.006(2)
N1 0.0226(19) 0.0145(19) 0.017(2) -0.0013(15) 0.0002(19) 0.0010(19)

loop_
_atom_type_symbol
_atom_type_description
_atom_type_scat_dispersion_real
_atom_type_scat_dispersion_imag
_atom_type_scat_source
C C 0.0033 0.0016 'International Tables Vol C Tables 4.2.6.8 and 6.1.1.4'
H H 0.0000 0.0000 'International Tables Vol C Tables 4.2.6.8 and 6.1.1.4'
N N 0.0061 0.0033 'International Tables Vol C Tables 4.2.6.8 and 6.1.1.4'
O O 0.0106 0.0060 'International Tables Vol C Tables 4.2.6.8 and 6.1.1.4'
Cl Cl 0.1484 0.1585 'International Tables Vol C Tables 4.2.6.8 and 6.1.1.4'
Pt Pt -1.7033 8.3905 'International Tables Vol C Tables 4.2.6.8 and 6.1.1.4'

loop_
_geom_angle_atom_site_label_1
_geom_angle_atom_site_label_2
_geom_angle_atom_site_label_3
_geom_angle_site_symmetry_1
_geom_angle_site_symmetry_3
_geom_angle
_geom_angle_publ_flag
Cl4 Pt1 Cl4 . 14 178.46(7) ?
Cl4 Pt1 Cl3 . 14 91.73(4) ?
Cl4 Pt1 Cl3 14 14 88.29(4) ?
Cl4 Pt1 Cl3 . . 88.29(4) yes
Cl4 Pt1 Cl3 14 . 91.73(4) ?
Cl3 Pt1 Cl3 14 . 178.52(7) ?
Cl4 Pt1 Cl2 . . 90.77(4) ?
Cl4 Pt1 Cl2 14 . 90.77(4) ?
Cl3 Pt1 Cl2 14 . 89.26(4) ?
Cl3 Pt1 Cl2 . . 89.26(4) ?
Cl4 Pt1 Cl1 . . 89.23(4) ?
Cl4 Pt1 Cl1 14 . 89.23(4) ?
Cl3 Pt1 Cl1 14 . 90.74(4) ?
Cl3 Pt1 Cl1 . . 90.74(4) ?
Cl2 Pt1 Cl1 . . 180.0000(10) yes
C1 O1 C12 . . 112.5(4) ?
C3 O2 C2 . . 111.9(4) ?
C5 O3 C4 . . 112.5(3) ?
C6 O4 C7 . . 110.3(4) ?
C9 O5 C8 . . 110.9(3) ?
C10 O6 C11 . . 110.8(3) ?
N1 O7 H7O . . 109.5 ?
O1 C1 C2 . . 108.9(4) ?
O1 C1 H1A . . 109.9 ?
C2 C1 H1A . . 109.9 ?
O1 C1 H1B . . 109.9 ?
C2 C1 H1B . . 109.9 ?
H1A C1 H1B . . 108.3 ?
O2 C2 C1 . . 108.2(4) ?
O2 C2 H2A . . 110.1 ?
C1 C2 H2A . . 110.1 ?
O2 C2 H2B . . 110.1 ?
C1 C2 H2B . . 110.1 ?
H2A C2 H2B . . 108.4 ?
O2 C3 C4 . . 109.5(4) ?
O2 C3 H3A . . 109.8 ?
C4 C3 H3A . . 109.8 ?
O2 C3 H3B . . 109.8 ?
C4 C3 H3B . . 109.8 ?
H3A C3 H3B . . 108.2 ?
O3 C4 C3 . . 108.7(4) ?
O3 C4 H4A . . 109.9 ?
C3 C4 H4A . . 109.9 ?
O3 C4 H4B . . 109.9 ?
C3 C4 H4B . . 109.9 ?
H4A C4 H4B . . 108.3 ?
O3 C5 C6 . . 108.1(4) ?
O3 C5 H5A . . 110.1 ?
C6 C5 H5A . . 110.1 ?
O3 C5 H5B . . 110.1 ?
C6 C5 H5B . . 110.1 ?
H5A C5 H5B . . 108.4 ?
O4 C6 C5 . . 109.2(4) ?
O4 C6 H6A . . 109.8 ?
C5 C6 H6A . . 109.8 ?
O4 C6 H6B . . 109.8 ?
C5 C6 H6B . . 109.8 ?
H6A C6 H6B . . 108.3 ?
O4 C7 C8 . . 109.0(4) ?
O4 C7 H7A . . 109.9 ?
C8 C7 H7A . . 109.9 ?
O4 C7 H7B . . 109.9 ?
C8 C7 H7B . . 109.9 ?
H7A C7 H7B . . 108.3 ?
O5 C8 C7 . . 109.6(4) ?
O5 C8 H8A . . 109.8 ?
C7 C8 H8A . . 109.8 ?
O5 C8 H8B . . 109.8 ?
C7 C8 H8B . . 109.8 ?
H8A C8 H8B . . 108.2 ?
O5 C9 C10 . . 108.7(4) ?
O5 C9 H9A . . 109.9 ?
C10 C9 H9A . . 109.9 ?
O5 C9 H9B . . 109.9 ?
C10 C9 H9B . . 109.9 ?
H9A C9 H9B . . 108.3 ?
O6 C10 C9 . . 108.6(4) ?
O6 C10 H10A . . 110.0 ?
C9 C10 H10A . . 110.0 ?
O6 C10 H10B . . 110.0 ?
C9 C10 H10B . . 110.0 ?
H10A C10 H10B . . 108.3 ?
O6 C11 C12 . . 108.8(4) ?
O6 C11 H11A . . 109.9 ?
C12 C11 H11A . . 109.9 ?
O6 C11 H11B . . 109.9 ?
C12 C11 H11B . . 109.9 ?
H11A C11 H11B . . 108.3 ?
O1 C12 C11 . . 108.6(4) ?
O1 C12 H12A . . 110.0 ?
C11 C12 H12A . . 110.0 ?
O1 C12 H12B . . 110.0 ?
C11 C12 H12B . . 110.0 ?
H12A C12 H12B . . 108.4 ?
O7 N1 H1C . . 109.5 ?
O7 N1 H1D . . 109.5 ?
H1C N1 H1D . . 109.5 ?
O7 N1 H1E . . 109.5 ?
H1C N1 H1E . . 109.5 ?
H1D N1 H1E . . 109.5 ?

loop_
_geom_bond_atom_site_label_1
_geom_bond_atom_site_label_2
_geom_bond_site_symmetry_2
_geom_bond_distance
_geom_bond_publ_flag
Pt1 Cl4 . 2.3184(10) yes
Pt1 Cl4 14 2.3184(10) ?
Pt1 Cl3 14 2.3202(10) ?
Pt1 Cl3 . 2.3202(10) yes
Pt1 Cl2 . 2.327(3) yes
Pt1 Cl1 . 2.328(3) yes
O1 C1 . 1.428(6) ?
O1 C12 . 1.435(6) ?
O2 C3 . 1.424(6) ?
O2 C2 . 1.428(6) ?
O3 C5 . 1.427(5) ?
O3 C4 . 1.435(6) ?
O4 C6 . 1.426(5) ?
O4 C7 . 1.429(5) ?
O5 C9 . 1.427(6) ?
O5 C8 . 1.436(6) ?
O6 C10 . 1.425(5) ?
O6 C11 . 1.432(5) ?
O7 N1 . 1.416(5) ?
O7 H7O . 0.8400 ?
C1 C2 . 1.497(7) ?
C1 H1A . 0.9900 ?
C1 H1B . 0.9900 ?
C2 H2A . 0.9900 ?
C2 H2B . 0.9900 ?
C3 C4 . 1.489(6) ?
C3 H3A . 0.9900 ?
C3 H3B . 0.9900 ?
C4 H4A . 0.9900 ?
C4 H4B . 0.9900 ?
C5 C6 . 1.499(7) ?
C5 H5A . 0.9900 ?
C5 H5B . 0.9900 ?
C6 H6A . 0.9900 ?
C6 H6B . 0.9900 ?
C7 C8 . 1.496(7) ?
C7 H7A . 0.9900 ?
C7 H7B . 0.9900 ?
C8 H8A . 0.9900 ?
C8 H8B . 0.9900 ?
C9 C10 . 1.493(6) ?
C9 H9A . 0.9900 ?
C9 H9B . 0.9900 ?
C10 H10A . 0.9900 ?
C10 H10B . 0.9900 ?
C11 C12 . 1.500(6) ?
C11 H11A . 0.9900 ?
C11 H11B . 0.9900 ?
C12 H12A . 0.9900 ?
C12 H12B . 0.9900 ?
N1 H1C . 0.9100 ?
N1 H1D . 0.9100 ?
N1 H1E . 0.9100 ?

loop_
_geom_hbond_atom_site_label_D
_geom_hbond_atom_site_label_H
_geom_hbond_atom_site_label_A
_geom_hbond_distance_DH
_geom_hbond_distance_HA
_geom_hbond_distance_DA
_geom_hbond_angle_DHA
_geom_hbond_publ_flag
O7 H7O Cl4 0.84 2.44 3.237(4) 158.6 yes
O7 H7O Cl3 0.84 2.69 3.184(4) 119.3 yes
N1 H1C O1 0.91 1.90 2.811(5) 177.3 yes
N1 H1D O3 0.91 2.02 2.849(5) 151.6 yes
N1 H1D O4 0.91 2.54 3.006(5) 112.5 yes
N1 H1E O5 0.91 1.95 2.856(6) 172.2 yes
N1 H1E O6 0.91 2.58 3.039(5) 111.9 yes
